data_7003062
loop_
_publ_author_name
'Rajendiran, Venugopal'
'Murali, Mariappan'
'Suresh, Eringathodi'
'Sinha, Sarika'
'Somasundaram, Kumaravel'
'Palaniandavar, Mallayan'

_publ_section_title
;
 Mixed ligand ruthenium(ii) complexes of
 bis(pyrid-2-yl)-/bis(benzimidazol-2-yl)-dithioether and diimines:
 Study of non-covalent DNA binding and cytotoxicity
;
_journal_issue 1
_journal_name_full 'Dalton Transactions'
_journal_page_first 148
_journal_paper_doi 10.1039/b710578a
_journal_year 2008
_chemical_formula_sum 'C28 H28 F12 N4 O3 P2 Ru S2'
_chemical_formula_weight 923.67
_chemical_name_systematic
;
?
;
_space_group_IT_number 2
_symmetry_cell_setting triclinic
_symmetry_space_group_name_Hall '-P 1'
_symmetry_space_group_name_H-M 'P -1'
_atom_sites_solution_hydrogens geom
_atom_sites_solution_primary direct
_atom_sites_solution_secondary difmap
_audit_creation_method SHELXL-97
_cell_angle_alpha 69.991(14)
_cell_angle_beta 87.531(17)
_cell_angle_gamma 73.954(12)
_cell_formula_units_Z 2
_cell_length_a 11.0191(16)
_cell_length_b 11.9487(15)
_cell_length_c 15.368(4)
_cell_measurement_temperature 293(2)
_cell_volume 1824.2(6)
_computing_molecular_graphics ORTEP
_computing_structure_refinement 'SHELXL-97 (Sheldrick, 1997)'
_computing_structure_solution 'SHELXS-97 (Sheldrick, 1990)'
_diffrn_ambient_temperature 293(2)
_diffrn_measured_fraction_theta_full 0.999
_diffrn_measured_fraction_theta_max 0.999
_diffrn_measurement_device_type 'Enraf-Noinus-CAD4 CCD diffractometer '
_diffrn_measurement_method 'OMEGA-Two Theta SCAN'
_diffrn_radiation_monochromator graphite
_diffrn_radiation_source 'fine-focus sealed tube'
_diffrn_radiation_type MoK\a
_diffrn_radiation_wavelength 0.71073
_diffrn_reflns_av_R_equivalents 0.0261
_diffrn_reflns_av_sigmaI/netI 0.0178
_diffrn_reflns_limit_h_max 13
_diffrn_reflns_limit_h_min 0
_diffrn_reflns_limit_k_max 14
_diffrn_reflns_limit_k_min -13
_diffrn_reflns_limit_l_max 18
_diffrn_reflns_limit_l_min -18
_diffrn_reflns_number 6841
_diffrn_reflns_theta_full 24.98
_diffrn_reflns_theta_max 24.98
_diffrn_reflns_theta_min 2.29
_exptl_absorpt_coefficient_mu 0.730
_exptl_absorpt_correction_T_max 0.9306
_exptl_absorpt_correction_T_min 0.8108
_exptl_crystal_colour RED
_exptl_crystal_density_diffrn 1.682
_exptl_crystal_density_method 'not measured'
_exptl_crystal_description Plates
_exptl_crystal_F_000 924
_exptl_crystal_size_max 0.30
_exptl_crystal_size_mid 0.20
_exptl_crystal_size_min 0.10
_refine_diff_density_max 1.118
_refine_diff_density_min -0.864
_refine_diff_density_rms 0.108
_refine_ls_extinction_method none
_refine_ls_goodness_of_fit_ref 1.167
_refine_ls_hydrogen_treatment mixed
_refine_ls_matrix_type full
_refine_ls_number_parameters 467
_refine_ls_number_reflns 6402
_refine_ls_number_restraints 0
_refine_ls_restrained_S_all 1.167
_refine_ls_R_factor_all 0.0598
_refine_ls_R_factor_gt 0.0533
_refine_ls_shift/su_max 0.006
_refine_ls_shift/su_mean 0.000
_refine_ls_structure_factor_coef Fsqd
_refine_ls_weighting_details 'calc w=1/[\s^2^(Fo^2^)+(0.0879P)^2^+2.4901P] where P=(Fo^2^+2Fc^2^)/3'
_refine_ls_weighting_scheme calc
_refine_ls_wR_factor_gt 0.1464
_refine_ls_wR_factor_ref 0.1519
_reflns_number_gt 5653
_reflns_number_total 6402
_reflns_threshold_expression >2sigma(I)
_cod_data_source_file b710578a.txt
_cod_data_source_block a
_cod_depositor_comments
;
The following automatic conversions were performed:
'_symmetry_cell_setting' value 'Triclinic' changed to 'triclinic'
according to '/home/saulius/struct/CIF-dictionaries/cif_core.dic'
dictionary named 'cif_core.dic' version 2.4.1 from 2010-06-29.

Automatic conversion script
Id: cif_fix_enum 1527 2010-12-29 10:47:43Z saulius 
;
_cod_original_cell_volume 1824.3(6)
_cod_original_sg_symbol_H-M P-1
_cod_database_code 7003062

loop_
_symmetry_equiv_pos_as_xyz
'x, y, z'
'-x, -y, -z'

loop_
_atom_site_label
_atom_site_type_symbol
_atom_site_fract_x
_atom_site_fract_y
_atom_site_fract_z
_atom_site_U_iso_or_equiv
_atom_site_adp_type
_atom_site_occupancy
_atom_site_calc_flag
_atom_site_refinement_flags
_atom_site_disorder_assembly
_atom_site_disorder_group
Ru1 Ru 0.89200(3) 0.66019(3) 0.68703(2) 0.03338(14) Uani 1 d . . .
N1 N 1.0905(3) 0.5634(3) 0.7104(2) 0.0350(7) Uani 1 d . . .
N2 N 0.6959(4) 0.7588(3) 0.6561(3) 0.0413(8) Uani 1 d . . .
N3 N 0.8842(3) 0.7082(3) 0.8084(3) 0.0383(8) Uani 1 d . . .
N4 N 0.8541(3) 0.5041(3) 0.7872(2) 0.0349(7) Uani 1 d . . .
S1 S 0.93122(13) 0.83834(10) 0.58495(8) 0.0506(3) Uani 1 d . . .
S2 S 0.90112(13) 0.59101(10) 0.56361(7) 0.0458(3) Uani 1 d . . .
C1 C 1.1242(4) 0.4429(4) 0.7218(3) 0.0400(9) Uani 1 d . . .
H1 H 1.0606 0.4050 0.7229 0.065(3) Uiso 1 calc R . .
C2 C 1.2489(5) 0.3711(5) 0.7320(4) 0.0512(11) Uani 1 d . . .
H2 H 1.2685 0.2874 0.7394 0.065(3) Uiso 1 calc R . .
C3 C 1.3420(5) 0.4265(6) 0.7310(4) 0.0645(15) Uani 1 d . . .
H3 H 1.4266 0.3811 0.7380 0.065(3) Uiso 1 calc R . .
C4 C 1.3090(5) 0.5492(5) 0.7194(4) 0.0595(13) Uani 1 d . . .
H4 H 1.3720 0.5876 0.7188 0.065(3) Uiso 1 calc R . .
C5 C 1.1862(5) 0.6164(4) 0.7088(3) 0.0436(10) Uani 1 d . . .
C6 C 1.1544(5) 0.7527(5) 0.6924(4) 0.0589(14) Uani 1 d . . .
H6A H 1.2305 0.7736 0.7022 0.065(3) Uiso 1 calc R . .
H6B H 1.0947 0.7725 0.7368 0.065(3) Uiso 1 calc R . .
C7 C 1.0980(6) 0.8298(5) 0.5950(5) 0.0737(18) Uani 1 d . . .
H7A H 1.1439 0.7936 0.5515 0.065(3) Uiso 1 calc R . .
H7B H 1.1069 0.9129 0.5792 0.065(3) Uiso 1 calc R . .
C8 C 0.9223(8) 0.8261(5) 0.4712(4) 0.079(2) Uani 1 d . . .
H8A H 0.8350 0.8592 0.4469 0.065(3) Uiso 1 calc R . .
H8B H 0.9713 0.8758 0.4297 0.065(3) Uiso 1 calc R . .
C9 C 0.9705(7) 0.6956(5) 0.4734(4) 0.0714(18) Uani 1 d . . .
H9A H 1.0617 0.6685 0.4842 0.065(3) Uiso 1 calc R . .
H9B H 0.9510 0.6920 0.4136 0.065(3) Uiso 1 calc R . .
C10 C 0.7446(6) 0.6207(6) 0.5148(4) 0.0739(18) Uani 1 d . . .
H10A H 0.7202 0.7027 0.4678 0.065(3) Uiso 1 calc R . .
H10B H 0.7450 0.5607 0.4853 0.065(3) Uiso 1 calc R . .
C11 C 0.6498(5) 0.6127(5) 0.5886(4) 0.0608(14) Uani 1 d . . .
H11A H 0.5756 0.5999 0.5661 0.065(3) Uiso 1 calc R . .
H11B H 0.6861 0.5409 0.6429 0.065(3) Uiso 1 calc R . .
C12 C 0.6097(5) 0.7250(5) 0.6165(3) 0.0482(11) Uani 1 d . . .
C13 C 0.4850(5) 0.7962(6) 0.5973(4) 0.0635(14) Uani 1 d . . .
H13 H 0.4284 0.7724 0.5691 0.065(3) Uiso 1 calc R . .
C14 C 0.4448(5) 0.9017(6) 0.6198(5) 0.0743(18) Uani 1 d . . .
H14 H 0.3609 0.9493 0.6083 0.065(3) Uiso 1 calc R . .
C15 C 0.5315(5) 0.9352(5) 0.6597(5) 0.0671(15) Uani 1 d . . .
H15 H 0.5073 1.0061 0.6759 0.065(3) Uiso 1 calc R . .
C16 C 0.6537(5) 0.8631(4) 0.6752(4) 0.0500(11) Uani 1 d . . .
H16 H 0.7116 0.8884 0.7010 0.065(3) Uiso 1 calc R . .
C17 C 0.8449(4) 0.3999(4) 0.7778(3) 0.0431(10) Uani 1 d . . .
H17 H 0.8515 0.3937 0.7191 0.065(3) Uiso 1 calc R . .
C18 C 0.8260(5) 0.3003(5) 0.8508(4) 0.0543(12) Uani 1 d . . .
H18 H 0.8208 0.2294 0.8405 0.065(3) Uiso 1 calc R . .
C19 C 0.8154(5) 0.3068(5) 0.9367(4) 0.0586(13) Uani 1 d . . .
H19 H 0.8032 0.2403 0.9863 0.065(3) Uiso 1 calc R . .
C20 C 0.8228(4) 0.4149(5) 0.9506(3) 0.0480(11) Uani 1 d . . .
C21 C 0.8454(4) 0.5103(4) 0.8741(3) 0.0363(9) Uani 1 d . . .
C22 C 0.8591(4) 0.6199(4) 0.8851(3) 0.0382(9) Uani 1 d . . .
C23 C 0.8456(4) 0.6339(5) 0.9721(3) 0.0491(11) Uani 1 d . . .
C24 C 0.8580(5) 0.7438(6) 0.9790(4) 0.0633(15) Uani 1 d . . .
H24 H 0.8493 0.7569 1.0355 0.065(3) Uiso 1 calc R . .
C25 C 0.8827(5) 0.8312(6) 0.9025(4) 0.0595(14) Uani 1 d . . .
H25 H 0.8914 0.9047 0.9062 0.065(3) Uiso 1 calc R . .
C26 C 0.8950(5) 0.8105(5) 0.8190(4) 0.0491(11) Uani 1 d . . .
H26 H 0.9117 0.8718 0.7673 0.065(3) Uiso 1 calc R . .
C27 C 0.8199(5) 0.5367(6) 1.0478(3) 0.0634(15) Uani 1 d . . .
H27 H 0.8103 0.5454 1.1058 0.065(3) Uiso 1 calc R . .
C28 C 0.8091(5) 0.4326(6) 1.0380(3) 0.0646(15) Uani 1 d . . .
H28 H 0.7922 0.3708 1.0892 0.065(3) Uiso 1 calc R . .
P1 P 1.16058(16) 1.03541(14) 0.81095(11) 0.0611(4) Uani 1 d . . .
P2 P 0.67817(13) 1.22902(14) 0.63527(11) 0.0566(4) Uani 1 d . . .
F1 F 0.7224(5) 1.1321(4) 0.5855(4) 0.1074(15) Uani 1 d . . .
F2 F 0.5375(4) 1.2327(5) 0.6184(4) 0.1062(15) Uani 1 d . . .
F3 F 0.6370(4) 1.3240(5) 0.6883(4) 0.1108(17) Uani 1 d . . .
F4 F 0.8173(4) 1.2316(6) 0.6499(4) 0.1207(18) Uani 1 d . . .
F5 F 0.6697(6) 1.3319(5) 0.5373(4) 0.131(2) Uani 1 d . . .
F6 F 0.6885(6) 1.1199(5) 0.7297(3) 0.1289(19) Uani 1 d . . .
F7 F 1.0832(5) 1.1747(4) 0.7658(5) 0.1226(19) Uani 1 d . . .
F8 F 1.2521(6) 1.0607(6) 0.7334(5) 0.156(3) Uani 1 d . . .
F9 F 1.0783(7) 1.0030(5) 0.7471(4) 0.156(3) Uani 1 d . . .
F10 F 1.2312(7) 0.8955(5) 0.8531(5) 0.158(3) Uani 1 d . . .
F11 F 1.2387(9) 1.0708(7) 0.8699(5) 0.201(4) Uani 1 d . . .
F12 F 1.0624(7) 1.0129(7) 0.8856(5) 0.171(3) Uani 1 d . . .
O1A O 1.522(2) 0.779(3) 0.921(2) 0.181(9) Uiso 0.40 d P . .
O1 O 1.4904(17) 0.7025(19) 0.9820(14) 0.193(7) Uiso 0.60 d P . .
O2 O 1.5251(14) 0.5680(15) 0.8537(11) 0.132(5) Uiso 0.50 d P . .
O2A O 1.5116(18) 0.645(2) 0.8820(15) 0.175(7) Uiso 0.50 d P . .
O3 O 1.540(3) 1.052(4) 0.924(3) 0.260(15) Uiso 0.40 d P . .
O3A O 1.492(2) 1.133(2) 1.0099(19) 0.270(11) Uiso 0.60 d P . .

loop_
_atom_site_aniso_label
_atom_site_aniso_U_11
_atom_site_aniso_U_22
_atom_site_aniso_U_33
_atom_site_aniso_U_23
_atom_site_aniso_U_13
_atom_site_aniso_U_12
Ru1 0.0482(2) 0.0269(2) 0.0269(2) -0.01152(14) 0.00530(14) -0.01106(14)
N1 0.0470(19) 0.0260(16) 0.0327(17) -0.0119(14) 0.0093(15) -0.0103(14)
N2 0.052(2) 0.0302(18) 0.0386(19) -0.0118(15) -0.0002(16) -0.0058(16)
N3 0.0418(19) 0.0386(19) 0.040(2) -0.0213(16) 0.0074(15) -0.0114(15)
N4 0.0407(18) 0.0352(18) 0.0304(17) -0.0112(14) 0.0032(14) -0.0136(15)
S1 0.0770(8) 0.0264(5) 0.0434(6) -0.0100(5) 0.0171(6) -0.0111(5)
S2 0.0724(8) 0.0345(6) 0.0290(5) -0.0149(4) 0.0029(5) -0.0072(5)
C1 0.049(2) 0.040(2) 0.035(2) -0.0159(18) 0.0046(18) -0.0146(19)
C2 0.055(3) 0.043(3) 0.053(3) -0.019(2) 0.009(2) -0.008(2)
C3 0.046(3) 0.066(4) 0.078(4) -0.027(3) 0.014(3) -0.009(3)
C4 0.051(3) 0.061(3) 0.071(3) -0.021(3) 0.015(3) -0.026(3)
C5 0.056(3) 0.037(2) 0.041(2) -0.0133(19) 0.014(2) -0.019(2)
C6 0.063(3) 0.046(3) 0.080(4) -0.028(3) 0.021(3) -0.029(2)
C7 0.084(4) 0.036(3) 0.091(5) -0.008(3) 0.036(4) -0.025(3)
C8 0.141(6) 0.041(3) 0.040(3) -0.005(2) 0.017(3) -0.015(3)
C9 0.124(5) 0.047(3) 0.038(3) -0.016(2) 0.029(3) -0.019(3)
C10 0.090(4) 0.076(4) 0.058(3) -0.043(3) -0.023(3) 0.003(3)
C11 0.068(3) 0.056(3) 0.065(3) -0.028(3) -0.016(3) -0.014(3)
C12 0.057(3) 0.046(3) 0.042(2) -0.013(2) -0.001(2) -0.017(2)
C13 0.053(3) 0.065(4) 0.074(4) -0.025(3) -0.003(3) -0.017(3)
C14 0.045(3) 0.066(4) 0.110(5) -0.034(4) -0.002(3) -0.007(3)
C15 0.061(3) 0.048(3) 0.093(4) -0.031(3) 0.014(3) -0.010(3)
C16 0.052(3) 0.044(3) 0.058(3) -0.023(2) 0.008(2) -0.013(2)
C17 0.052(3) 0.038(2) 0.042(2) -0.0114(19) -0.0010(19) -0.018(2)
C18 0.062(3) 0.042(3) 0.060(3) -0.011(2) -0.005(2) -0.023(2)
C19 0.064(3) 0.054(3) 0.048(3) 0.004(2) -0.002(2) -0.029(3)
C20 0.045(2) 0.060(3) 0.034(2) -0.005(2) -0.0013(19) -0.021(2)
C21 0.033(2) 0.043(2) 0.033(2) -0.0112(18) 0.0002(16) -0.0123(17)
C22 0.036(2) 0.051(3) 0.032(2) -0.0172(19) 0.0025(17) -0.0158(19)
C23 0.042(2) 0.076(3) 0.037(2) -0.030(2) 0.0034(19) -0.016(2)
C24 0.063(3) 0.096(4) 0.052(3) -0.051(3) 0.010(3) -0.024(3)
C25 0.060(3) 0.069(4) 0.074(4) -0.052(3) 0.007(3) -0.022(3)
C26 0.053(3) 0.054(3) 0.056(3) -0.034(2) 0.015(2) -0.022(2)
C27 0.065(3) 0.099(5) 0.032(2) -0.025(3) 0.008(2) -0.030(3)
C28 0.066(3) 0.093(4) 0.029(2) -0.007(3) 0.003(2) -0.031(3)
P1 0.0764(10) 0.0469(8) 0.0593(8) -0.0147(6) 0.0020(7) -0.0204(7)
P2 0.0510(7) 0.0587(8) 0.0710(9) -0.0302(7) 0.0085(6) -0.0229(6)
F1 0.129(4) 0.093(3) 0.121(4) -0.065(3) 0.039(3) -0.033(3)
F2 0.063(2) 0.131(4) 0.150(4) -0.072(3) -0.001(2) -0.036(2)
F3 0.085(3) 0.126(4) 0.171(5) -0.109(4) 0.026(3) -0.038(3)
F4 0.059(2) 0.190(5) 0.144(4) -0.085(4) 0.016(3) -0.050(3)
F5 0.178(5) 0.093(3) 0.107(4) 0.001(3) -0.019(4) -0.057(4)
F6 0.168(5) 0.123(4) 0.081(3) -0.006(3) 0.011(3) -0.056(4)
F7 0.107(3) 0.056(2) 0.192(6) -0.034(3) 0.007(3) -0.014(2)
F8 0.142(5) 0.147(5) 0.150(5) -0.037(4) 0.081(4) -0.024(4)
F9 0.234(7) 0.102(4) 0.138(5) -0.015(3) -0.079(5) -0.078(4)
F10 0.193(6) 0.065(3) 0.148(5) 0.019(3) -0.041(4) 0.008(3)
F11 0.296(9) 0.195(7) 0.137(5) -0.018(5) -0.097(6) -0.139(7)
F12 0.214(7) 0.160(6) 0.162(6) -0.052(5) 0.101(5) -0.104(5)

loop_
_atom_type_symbol
_atom_type_description
_atom_type_scat_dispersion_real
_atom_type_scat_dispersion_imag
_atom_type_scat_source
C C 0.0033 0.0016 'International Tables Vol C Tables 4.2.6.8 and 6.1.1.4'
H H 0.0000 0.0000 'International Tables Vol C Tables 4.2.6.8 and 6.1.1.4'
N N 0.0061 0.0033 'International Tables Vol C Tables 4.2.6.8 and 6.1.1.4'
S S 0.1246 0.1234 'International Tables Vol C Tables 4.2.6.8 and 6.1.1.4'
P P 0.1023 0.0942 'International Tables Vol C Tables 4.2.6.8 and 6.1.1.4'
F F 0.0171 0.0103 'International Tables Vol C Tables 4.2.6.8 and 6.1.1.4'
Ru Ru -1.2594 0.8363 'International Tables Vol C Tables 4.2.6.8 and 6.1.1.4'
O O 0.0106 0.0060 'International Tables Vol C Tables 4.2.6.8 and 6.1.1.4'

loop_
_geom_angle_atom_site_label_1
_geom_angle_atom_site_label_2
_geom_angle_atom_site_label_3
_geom_angle
_geom_angle_site_symmetry_1
_geom_angle_site_symmetry_3
_geom_angle_publ_flag
N4 Ru1 N3 78.54(14) . . ?
N4 Ru1 N2 93.31(14) . . ?
N3 Ru1 N2 88.89(14) . . ?
N4 Ru1 N1 88.72(13) . . ?
N3 Ru1 N1 93.76(13) . . ?
N2 Ru1 N1 176.94(13) . . ?
N4 Ru1 S2 96.64(10) . . ?
N3 Ru1 S2 175.06(10) . . ?
N2 Ru1 S2 92.52(11) . . ?
N1 Ru1 S2 84.97(10) . . ?
N4 Ru1 S1 175.91(9) . . ?
N3 Ru1 S1 97.41(10) . . ?
N2 Ru1 S1 85.97(11) . . ?
N1 Ru1 S1 92.16(10) . . ?
S2 Ru1 S1 87.41(5) . . ?
C1 N1 C5 116.8(4) . . ?
C1 N1 Ru1 117.5(3) . . ?
C5 N1 Ru1 125.6(3) . . ?
C16 N2 C12 116.6(4) . . ?
C16 N2 Ru1 117.9(3) . . ?
C12 N2 Ru1 125.5(3) . . ?
C26 N3 C22 117.0(4) . . ?
C26 N3 Ru1 130.0(3) . . ?
C22 N3 Ru1 113.0(3) . . ?
C17 N4 C21 116.9(4) . . ?
C17 N4 Ru1 129.2(3) . . ?
C21 N4 Ru1 113.8(3) . . ?
C8 S1 C7 100.4(4) . . ?
C8 S1 Ru1 105.1(2) . . ?
C7 S1 Ru1 110.13(18) . . ?
C10 S2 C9 103.5(3) . . ?
C10 S2 Ru1 110.86(19) . . ?
C9 S2 Ru1 104.44(19) . . ?
N1 C1 C2 123.5(4) . . ?
N1 C1 H1 118.3 . . ?
C2 C1 H1 118.3 . . ?
C3 C2 C1 118.2(5) . . ?
C3 C2 H2 120.9 . . ?
C1 C2 H2 120.9 . . ?
C4 C3 C2 118.9(5) . . ?
C4 C3 H3 120.6 . . ?
C2 C3 H3 120.6 . . ?
C5 C4 C3 121.1(5) . . ?
C5 C4 H4 119.4 . . ?
C3 C4 H4 119.4 . . ?
C4 C5 N1 121.5(4) . . ?
C4 C5 C6 119.3(4) . . ?
N1 C5 C6 119.3(4) . . ?
C5 C6 C7 111.8(5) . . ?
C5 C6 H6A 109.3 . . ?
C7 C6 H6A 109.3 . . ?
C5 C6 H6B 109.3 . . ?
C7 C6 H6B 109.3 . . ?
H6A C6 H6B 107.9 . . ?
C6 C7 S1 111.3(4) . . ?
C6 C7 H7A 109.4 . . ?
S1 C7 H7A 109.4 . . ?
C6 C7 H7B 109.4 . . ?
S1 C7 H7B 109.4 . . ?
H7A C7 H7B 108.0 . . ?
C9 C8 S1 112.4(4) . . ?
C9 C8 H8A 109.1 . . ?
S1 C8 H8A 109.1 . . ?
C9 C8 H8B 109.1 . . ?
S1 C8 H8B 109.1 . . ?
H8A C8 H8B 107.9 . . ?
C8 C9 S2 111.9(4) . . ?
C8 C9 H9A 109.2 . . ?
S2 C9 H9A 109.2 . . ?
C8 C9 H9B 109.2 . . ?
S2 C9 H9B 109.2 . . ?
H9A C9 H9B 107.9 . . ?
C11 C10 S2 111.0(4) . . ?
C11 C10 H10A 109.4 . . ?
S2 C10 H10A 109.4 . . ?
C11 C10 H10B 109.4 . . ?
S2 C10 H10B 109.4 . . ?
H10A C10 H10B 108.0 . . ?
C12 C11 C10 113.9(5) . . ?
C12 C11 H11A 108.8 . . ?
C10 C11 H11A 108.8 . . ?
C12 C11 H11B 108.8 . . ?
C10 C11 H11B 108.8 . . ?
H11A C11 H11B 107.7 . . ?
N2 C12 C13 121.4(5) . . ?
N2 C12 C11 120.3(4) . . ?
C13 C12 C11 118.2(5) . . ?
C14 C13 C12 120.2(5) . . ?
C14 C13 H13 119.9 . . ?
C12 C13 H13 119.9 . . ?
C15 C14 C13 118.3(5) . . ?
C15 C14 H14 120.8 . . ?
C13 C14 H14 120.8 . . ?
C16 C15 C14 119.1(5) . . ?
C16 C15 H15 120.5 . . ?
C14 C15 H15 120.5 . . ?
N2 C16 C15 124.4(5) . . ?
N2 C16 H16 117.8 . . ?
C15 C16 H16 117.8 . . ?
N4 C17 C18 123.7(4) . . ?
N4 C17 H17 118.2 . . ?
C18 C17 H17 118.2 . . ?
C19 C18 C17 119.6(5) . . ?
C19 C18 H18 120.2 . . ?
C17 C18 H18 120.2 . . ?
C18 C19 C20 119.3(5) . . ?
C18 C19 H19 120.4 . . ?
C20 C19 H19 120.4 . . ?
C21 C20 C19 117.9(4) . . ?
C21 C20 C28 118.3(5) . . ?
C19 C20 C28 123.8(5) . . ?
N4 C21 C20 122.6(4) . . ?
N4 C21 C22 117.3(4) . . ?
C20 C21 C22 120.2(4) . . ?
N3 C22 C23 122.7(4) . . ?
N3 C22 C21 117.4(4) . . ?
C23 C22 C21 119.9(4) . . ?
C24 C23 C22 117.7(5) . . ?
C24 C23 C27 123.8(5) . . ?
C22 C23 C27 118.5(5) . . ?
C25 C24 C23 119.4(5) . . ?
C25 C24 H24 120.3 . . ?
C23 C24 H24 120.3 . . ?
C24 C25 C26 119.6(5) . . ?
C24 C25 H25 120.2 . . ?
C26 C25 H25 120.2 . . ?
N3 C26 C25 123.6(5) . . ?
N3 C26 H26 118.2 . . ?
C25 C26 H26 118.2 . . ?
C28 C27 C23 121.8(5) . . ?
C28 C27 H27 119.1 . . ?
C23 C27 H27 119.1 . . ?
C27 C28 C20 121.3(5) . . ?
C27 C28 H28 119.4 . . ?
C20 C28 H28 119.4 . . ?
F11 P1 F8 89.4(5) . . ?
F11 P1 F10 93.1(4) . . ?
F8 P1 F10 93.8(4) . . ?
F11 P1 F12 92.8(5) . . ?
F8 P1 F12 177.1(5) . . ?
F10 P1 F12 88.0(4) . . ?
F11 P1 F7 90.2(4) . . ?
F8 P1 F7 87.0(3) . . ?
F10 P1 F7 176.7(4) . . ?
F12 P1 F7 91.2(4) . . ?
F11 P1 F9 178.1(4) . . ?
F8 P1 F9 89.7(4) . . ?
F10 P1 F9 88.6(4) . . ?
F12 P1 F9 88.1(4) . . ?
F7 P1 F9 88.1(3) . . ?
F1 P2 F6 89.2(3) . . ?
F1 P2 F2 89.3(3) . . ?
F6 P2 F2 90.2(3) . . ?
F1 P2 F4 92.1(3) . . ?
F6 P2 F4 91.9(3) . . ?
F2 P2 F4 177.5(3) . . ?
F1 P2 F5 87.1(3) . . ?
F6 P2 F5 176.2(3) . . ?
F2 P2 F5 89.3(3) . . ?
F4 P2 F5 88.7(3) . . ?
F1 P2 F3 178.0(3) . . ?
F6 P2 F3 89.4(3) . . ?
F2 P2 F3 92.0(2) . . ?
F4 P2 F3 86.6(3) . . ?
F5 P2 F3 94.4(3) . . ?
O1 O1A O3A 90(2) . 2_877 ?

loop_
_geom_bond_atom_site_label_1
_geom_bond_atom_site_label_2
_geom_bond_distance
_geom_bond_site_symmetry_2
_geom_bond_publ_flag
Ru1 N4 2.105(3) . ?
Ru1 N3 2.123(4) . ?
Ru1 N2 2.141(4) . ?
Ru1 N1 2.153(4) . ?
Ru1 S2 2.3026(12) . ?
Ru1 S1 2.3117(12) . ?
N1 C1 1.335(5) . ?
N1 C5 1.366(6) . ?
N2 C16 1.333(6) . ?
N2 C12 1.365(6) . ?
N3 C26 1.323(6) . ?
N3 C22 1.365(6) . ?
N4 C17 1.332(6) . ?
N4 C21 1.361(5) . ?
S1 C8 1.812(6) . ?
S1 C7 1.822(7) . ?
S2 C10 1.804(6) . ?
S2 C9 1.822(6) . ?
C1 C2 1.387(7) . ?
C1 H1 0.9300 . ?
C2 C3 1.363(8) . ?
C2 H2 0.9300 . ?
C3 C4 1.358(8) . ?
C3 H3 0.9300 . ?
C4 C5 1.354(7) . ?
C4 H4 0.9300 . ?
C5 C6 1.500(7) . ?
C6 C7 1.514(9) . ?
C6 H6A 0.9700 . ?
C6 H6B 0.9700 . ?
C7 H7A 0.9700 . ?
C7 H7B 0.9700 . ?
C8 C9 1.491(8) . ?
C8 H8A 0.9700 . ?
C8 H8B 0.9700 . ?
C9 H9A 0.9700 . ?
C9 H9B 0.9700 . ?
C10 C11 1.505(9) . ?
C10 H10A 0.9700 . ?
C10 H10B 0.9700 . ?
C11 C12 1.494(7) . ?
C11 H11A 0.9700 . ?
C11 H11B 0.9700 . ?
C12 C13 1.383(7) . ?
C13 C14 1.372(9) . ?
C13 H13 0.9300 . ?
C14 C15 1.370(9) . ?
C14 H14 0.9300 . ?
C15 C16 1.364(7) . ?
C15 H15 0.9300 . ?
C16 H16 0.9300 . ?
C17 C18 1.386(7) . ?
C17 H17 0.9300 . ?
C18 C19 1.347(8) . ?
C18 H18 0.9300 . ?
C19 C20 1.403(8) . ?
C19 H19 0.9300 . ?
C20 C21 1.400(6) . ?
C20 C28 1.425(7) . ?
C21 C22 1.424(6) . ?
C22 C23 1.400(6) . ?
C23 C24 1.396(8) . ?
C23 C27 1.419(8) . ?
C24 C25 1.355(9) . ?
C24 H24 0.9300 . ?
C25 C26 1.383(7) . ?
C25 H25 0.9300 . ?
C26 H26 0.9300 . ?
C27 C28 1.339(9) . ?
C27 H27 0.9300 . ?
C28 H28 0.9300 . ?
P1 F11 1.506(5) . ?
P1 F8 1.532(5) . ?
P1 F10 1.550(5) . ?
P1 F12 1.550(6) . ?
P1 F7 1.567(5) . ?
P1 F9 1.569(5) . ?
P2 F1 1.557(4) . ?
P2 F6 1.567(5) . ?
P2 F2 1.568(4) . ?
P2 F4 1.570(4) . ?
P2 F5 1.571(5) . ?
P2 F3 1.573(4) . ?
O1A O1 1.18(3) . ?
O1A O3A 1.71(3) 2_877 ?
O2 O2A 1.12(2) . ?
O3A O1A 1.71(3) 2_877 ?

loop_
_geom_torsion_atom_site_label_1
_geom_torsion_atom_site_label_2
_geom_torsion_atom_site_label_3
_geom_torsion_atom_site_label_4
_geom_torsion
_geom_torsion_site_symmetry_1
_geom_torsion_site_symmetry_2
_geom_torsion_site_symmetry_3
_geom_torsion_site_symmetry_4
_geom_torsion_publ_flag
N4 Ru1 N1 C1 40.4(3) . . . . ?
N3 Ru1 N1 C1 118.8(3) . . . . ?
N2 Ru1 N1 C1 -91(2) . . . . ?
S2 Ru1 N1 C1 -56.4(3) . . . . ?
S1 Ru1 N1 C1 -143.6(3) . . . . ?
N4 Ru1 N1 C5 -143.9(3) . . . . ?
N3 Ru1 N1 C5 -65.5(4) . . . . ?
N2 Ru1 N1 C5 85(2) . . . . ?
S2 Ru1 N1 C5 119.3(3) . . . . ?
S1 Ru1 N1 C5 32.1(3) . . . . ?
N4 Ru1 N2 C16 115.7(4) . . . . ?
N3 Ru1 N2 C16 37.2(4) . . . . ?
N1 Ru1 N2 C16 -113(2) . . . . ?
S2 Ru1 N2 C16 -147.5(3) . . . . ?
S1 Ru1 N2 C16 -60.3(3) . . . . ?
N4 Ru1 N2 C12 -65.5(4) . . . . ?
N3 Ru1 N2 C12 -144.0(4) . . . . ?
N1 Ru1 N2 C12 66(2) . . . . ?
S2 Ru1 N2 C12 31.3(4) . . . . ?
S1 Ru1 N2 C12 118.5(4) . . . . ?
N4 Ru1 N3 C26 -177.6(4) . . . . ?
N2 Ru1 N3 C26 -84.0(4) . . . . ?
N1 Ru1 N3 C26 94.5(4) . . . . ?
S2 Ru1 N3 C26 169.5(10) . . . . ?
S1 Ru1 N3 C26 1.8(4) . . . . ?
N4 Ru1 N3 C22 -0.5(3) . . . . ?
N2 Ru1 N3 C22 93.1(3) . . . . ?
N1 Ru1 N3 C22 -88.5(3) . . . . ?
S2 Ru1 N3 C22 -13.5(14) . . . . ?
S1 Ru1 N3 C22 178.9(3) . . . . ?
N3 Ru1 N4 C17 -176.5(4) . . . . ?
N2 Ru1 N4 C17 95.3(4) . . . . ?
N1 Ru1 N4 C17 -82.4(4) . . . . ?
S2 Ru1 N4 C17 2.4(4) . . . . ?
S1 Ru1 N4 C17 175.1(12) . . . . ?
N3 Ru1 N4 C21 -0.6(3) . . . . ?
N2 Ru1 N4 C21 -88.8(3) . . . . ?
N1 Ru1 N4 C21 93.5(3) . . . . ?
S2 Ru1 N4 C21 178.2(3) . . . . ?
S1 Ru1 N4 C21 -9.0(16) . . . . ?
N4 Ru1 S1 C8 -164.8(14) . . . . ?
N3 Ru1 S1 C8 -173.1(3) . . . . ?
N2 Ru1 S1 C8 -84.8(3) . . . . ?
N1 Ru1 S1 C8 92.8(3) . . . . ?
S2 Ru1 S1 C8 7.9(3) . . . . ?
N4 Ru1 S1 C7 87.9(14) . . . . ?
N3 Ru1 S1 C7 79.6(3) . . . . ?
N2 Ru1 S1 C7 167.9(3) . . . . ?
N1 Ru1 S1 C7 -14.5(3) . . . . ?
S2 Ru1 S1 C7 -99.4(2) . . . . ?
N4 Ru1 S2 C10 82.3(3) . . . . ?
N3 Ru1 S2 C10 95.1(12) . . . . ?
N2 Ru1 S2 C10 -11.3(3) . . . . ?
N1 Ru1 S2 C10 170.4(3) . . . . ?
S1 Ru1 S2 C10 -97.2(3) . . . . ?
N4 Ru1 S2 C9 -166.9(3) . . . . ?
N3 Ru1 S2 C9 -154.0(12) . . . . ?
N2 Ru1 S2 C9 99.5(3) . . . . ?
N1 Ru1 S2 C9 -78.7(3) . . . . ?
S1 Ru1 S2 C9 13.7(2) . . . . ?
C5 N1 C1 C2 0.1(6) . . . . ?
Ru1 N1 C1 C2 176.2(3) . . . . ?
N1 C1 C2 C3 0.5(7) . . . . ?
C1 C2 C3 C4 -0.4(8) . . . . ?
C2 C3 C4 C5 -0.2(9) . . . . ?
C3 C4 C5 N1 0.8(8) . . . . ?
C3 C4 C5 C6 -177.5(5) . . . . ?
C1 N1 C5 C4 -0.7(7) . . . . ?
Ru1 N1 C5 C4 -176.4(4) . . . . ?
C1 N1 C5 C6 177.5(4) . . . . ?
Ru1 N1 C5 C6 1.8(6) . . . . ?
C4 C5 C6 C7 111.2(6) . . . . ?
N1 C5 C6 C7 -67.1(6) . . . . ?
C5 C6 C7 S1 79.5(5) . . . . ?
C8 S1 C7 C6 -140.4(4) . . . . ?
Ru1 S1 C7 C6 -30.0(5) . . . . ?
C7 S1 C8 C9 79.7(6) . . . . ?
Ru1 S1 C8 C9 -34.6(6) . . . . ?
S1 C8 C9 S2 49.5(7) . . . . ?
C10 S2 C9 C8 77.0(6) . . . . ?
Ru1 S2 C9 C8 -39.2(6) . . . . ?
C9 S2 C10 C11 -143.9(4) . . . . ?
Ru1 S2 C10 C11 -32.5(5) . . . . ?
S2 C10 C11 C12 78.3(5) . . . . ?
C16 N2 C12 C13 0.1(7) . . . . ?
Ru1 N2 C12 C13 -178.7(4) . . . . ?
C16 N2 C12 C11 177.1(5) . . . . ?
Ru1 N2 C12 C11 -1.7(6) . . . . ?
C10 C11 C12 N2 -62.5(6) . . . . ?
C10 C11 C12 C13 114.6(6) . . . . ?
N2 C12 C13 C14 -1.4(9) . . . . ?
C11 C12 C13 C14 -178.5(6) . . . . ?
C12 C13 C14 C15 1.2(10) . . . . ?
C13 C14 C15 C16 0.2(10) . . . . ?
C12 N2 C16 C15 1.4(8) . . . . ?
Ru1 N2 C16 C15 -179.7(4) . . . . ?
C14 C15 C16 N2 -1.5(9) . . . . ?
C21 N4 C17 C18 0.7(7) . . . . ?
Ru1 N4 C17 C18 176.4(4) . . . . ?
N4 C17 C18 C19 0.4(8) . . . . ?
C17 C18 C19 C20 0.4(8) . . . . ?
C18 C19 C20 C21 -2.1(8) . . . . ?
C18 C19 C20 C28 178.1(5) . . . . ?
C17 N4 C21 C20 -2.5(6) . . . . ?
Ru1 N4 C21 C20 -178.9(3) . . . . ?
C17 N4 C21 C22 178.1(4) . . . . ?
Ru1 N4 C21 C22 1.7(5) . . . . ?
C19 C20 C21 N4 3.3(7) . . . . ?
C28 C20 C21 N4 -176.9(4) . . . . ?
C19 C20 C21 C22 -177.4(4) . . . . ?
C28 C20 C21 C22 2.4(7) . . . . ?
C26 N3 C22 C23 -0.4(6) . . . . ?
Ru1 N3 C22 C23 -177.9(3) . . . . ?
C26 N3 C22 C21 179.1(4) . . . . ?
Ru1 N3 C22 C21 1.6(5) . . . . ?
N4 C21 C22 N3 -2.3(6) . . . . ?
C20 C21 C22 N3 178.4(4) . . . . ?
N4 C21 C22 C23 177.2(4) . . . . ?
C20 C21 C22 C23 -2.1(6) . . . . ?
N3 C22 C23 C24 0.4(7) . . . . ?
C21 C22 C23 C24 -179.1(4) . . . . ?
N3 C22 C23 C27 -179.8(4) . . . . ?
C21 C22 C23 C27 0.7(7) . . . . ?
C22 C23 C24 C25 -0.3(8) . . . . ?
C27 C23 C24 C25 179.9(5) . . . . ?
C23 C24 C25 C26 0.2(8) . . . . ?
C22 N3 C26 C25 0.3(7) . . . . ?
Ru1 N3 C26 C25 177.2(4) . . . . ?
C24 C25 C26 N3 -0.2(8) . . . . ?
C24 C23 C27 C28 -179.9(6) . . . . ?
C22 C23 C27 C28 0.3(8) . . . . ?
C23 C27 C28 C20 -0.1(9) . . . . ?
C21 C20 C28 C27 -1.3(8) . . . . ?
C19 C20 C28 C27 178.4(5) . . . . ?
